data_4336937
loop_
_publ_author_name
'Atsushi Okazawa'
'Takashi Shimada'
'Norimichi Kojima'
'Shunsuke Yoshii'
'Hiroyuki Nojiri'
'Takayuki Ishida'

_publ_contact_author_address
;
    Department of Engineering Science, 
    The University of Electro-Communications, Chofu, Tokyo 182-8585, Japan
;
_publ_contact_author_email ishi@pc.uec.ac.jp
_publ_contact_author_fax +81-42-443-5501
_publ_contact_author_name 'Takayuki Ishida'
_publ_contact_author_phone +81-42-443-5490
_publ_section_title
;
 Exchange Coupling and Its Chemical Trend Studied by High-Frequency EPR on
 Heterometallic [Ln2Ni] Complexes
;
_journal_name_full 'Inorganic Chemistry'
_journal_page_first 13351
_journal_page_last 13355
_journal_paper_doi 10.1021/ic402417h
_journal_volume 52
_journal_year 2013
_chemical_formula_moiety 'C62 H32 F36 Gd2 N8 Ni O14'
_chemical_formula_sum 'C62 H32 F36 Gd2 N8 Ni O14'
_chemical_formula_weight 2170.12
_chemical_temperature_decomposition_gt 503
_space_group_IT_number 14
_symmetry_cell_setting monoclinic
_symmetry_Int_Tables_number 14
_symmetry_space_group_name_Hall '-P 2yn'
_symmetry_space_group_name_H-M 'P 1 21/n 1'
_atom_sites_solution_hydrogens geom
_atom_sites_solution_primary direct
_atom_sites_solution_secondary difmap
_audit_creation_date 2011-10-19
_audit_creation_method 'by CrystalStructure 4.0'
_cell_angle_alpha 90.0000
_cell_angle_beta 100.602(9)
_cell_angle_gamma 90.0000
_cell_formula_units_Z 2
_cell_length_a 10.851(6)
_cell_length_b 14.736(7)
_cell_length_c 23.50(3)
_cell_measurement_reflns_used 352
_cell_measurement_temperature 90
_cell_measurement_theta_max 27.48
_cell_measurement_theta_min 3.15
_cell_volume 3694(5)
_computing_cell_refinement CrystalClear
_computing_data_collection CrystalClear
_computing_data_reduction CrystalClear
_computing_molecular_graphics 'CrystalStructure 4.0'
_computing_publication_material 'CrystalStructure 4.0 (Rigaku, 2010)'
_computing_structure_refinement 'CRYSTALS (Carruthers, et al., 1999)'
_computing_structure_solution 'SIR92 (Altomare, et al., 1994)'
_diffrn_ambient_temperature 90
_diffrn_detector_area_resol_mean 7.314
_diffrn_measured_fraction_theta_full 0.978
_diffrn_measured_fraction_theta_max 0.978
_diffrn_measurement_device_type 'Rigaku Saturn70'
_diffrn_measurement_method \w
_diffrn_radiation_type 'Mo K\a'
_diffrn_radiation_wavelength 0.71073
_diffrn_reflns_av_R_equivalents 0.0842
_diffrn_reflns_limit_h_max 14
_diffrn_reflns_limit_h_min -14
_diffrn_reflns_limit_k_max 18
_diffrn_reflns_limit_k_min -19
_diffrn_reflns_limit_l_max 30
_diffrn_reflns_limit_l_min -30
_diffrn_reflns_number 61890
_diffrn_reflns_theta_full 27.48
_diffrn_reflns_theta_max 27.48
_diffrn_standards_number 0
_exptl_absorpt_coefficient_mu 2.190
_exptl_absorpt_correction_T_max 0.803
_exptl_absorpt_correction_T_min 0.660
_exptl_absorpt_correction_type numerical
_exptl_absorpt_process_details 'NUMABS (Rigaku, 1999)'
_exptl_crystal_colour orange
_exptl_crystal_density_diffrn 1.951
_exptl_crystal_description block
_exptl_crystal_F_000 2104.00
_exptl_crystal_size_max 0.280
_exptl_crystal_size_mid 0.150
_exptl_crystal_size_min 0.100
_refine_diff_density_max 1.770
_refine_diff_density_min -1.020
_refine_ls_extinction_coef 14(7)
_refine_ls_extinction_method 'Larson (1970) Crystallographic Computing eq. 22'
_refine_ls_goodness_of_fit_ref 0.979
_refine_ls_hydrogen_treatment constr
_refine_ls_number_parameters 573
_refine_ls_number_reflns 8273
_refine_ls_R_factor_gt 0.0340
_refine_ls_shift/su_max 0.000
_refine_ls_structure_factor_coef F
_refine_ls_weighting_details 'w = 1/[0.6500\s(Fo^2^)]'
_refine_ls_weighting_scheme calc
_refine_ls_wR_factor_ref 0.0456
_reflns_number_gt 5937
_reflns_number_total 8273
_reflns_threshold_expression F>2.0\s(F)
_cod_data_source_file ic402417h_si_002.cif
_cod_data_source_block '_GdNiGd'
_cod_database_code 4336937

loop_
_symmetry_equiv_pos_site_id
_symmetry_equiv_pos_as_xyz
1 +X,+Y,+Z
2 1/2-X,1/2+Y,1/2-Z
3 -X,-Y,-Z
4 1/2+X,1/2-Y,1/2+Z

loop_
_atom_site_label
_atom_site_type_symbol
_atom_site_fract_x
_atom_site_fract_y
_atom_site_fract_z
_atom_site_U_iso_or_equiv
_atom_site_adp_type
_atom_site_occupancy
_atom_site_symmetry_multiplicity
_atom_site_calc_flag
_atom_site_refinement_flags
Gd(1) Gd 0.04548(2) 0.281710(10) 0.127370(10) 0.01382(6) Uani 1.0 4 d .
Ni(1) Ni 0.0000 0.0000 0.0000 0.0145(2) Uani 1.0 2 d .
F(1) F 0.3366(4) 0.2071(2) -0.00410(15) 0.0406(10) Uani 1.0 4 d .
F(2) F 0.2804(3) 0.3396(3) -0.03810(14) 0.0407(10) Uani 1.0 4 d .
F(3) F 0.4644(3) 0.3197(3) 0.01228(16) 0.0470(11) Uani 1.0 4 d .
F(4) F 0.5257(3) 0.4240(3) 0.20329(17) 0.0626(13) Uani 1.0 4 d .
F(5) F 0.3929(4) 0.5349(3) 0.19350(18) 0.0610(13) Uani 1.0 4 d .
F(6) F 0.3822(3) 0.4291(3) 0.25452(15) 0.0465(11) Uani 1.0 4 d .
F(7) F -0.1568(4) 0.4334(3) -0.06681(15) 0.0593(13) Uani 1.0 4 d .
F(8) F -0.2344(5) 0.3013(3) -0.06225(16) 0.0701(14) Uani 1.0 4 d .
F(9) F -0.3435(4) 0.4180(3) -0.04939(15) 0.0510(12) Uani 1.0 4 d .
F(10) F -0.1482(4) 0.59084(19) 0.16768(15) 0.0402(10) Uani 1.0 4 d .
F(11) F -0.2192(3) 0.4790(2) 0.20989(14) 0.0377(10) Uani 1.0 4 d .
F(12) F -0.3339(3) 0.5410(2) 0.13579(15) 0.0415(10) Uani 1.0 4 d .
F(13) F -0.3342(3) 0.0861(3) 0.14647(17) 0.0467(11) Uani 1.0 4 d .
F(14) F -0.4130(3) 0.2178(3) 0.12165(14) 0.0407(10) Uani 1.0 4 d .
F(15) F -0.4042(4) 0.1698(3) 0.20811(15) 0.0579(13) Uani 1.0 4 d .
F(16) F -0.0505(4) 0.2282(3) 0.35551(15) 0.0711(14) Uani 1.0 4 d .
F(17) F -0.0459(4) 0.3670(3) 0.32994(16) 0.0577(13) Uani 1.0 4 d .
F(18) F 0.1196(3) 0.2867(3) 0.33824(14) 0.0469(11) Uani 1.0 4 d .
O(1) O 0.0086(3) 0.1427(2) 0.09245(14) 0.0199(9) Uani 1.0 4 d .
O(2) O 0.1804(3) 0.2882(2) 0.05994(14) 0.0229(9) Uani 1.0 4 d .
O(3) O 0.2088(3) 0.3812(2) 0.16509(15) 0.0235(9) Uani 1.0 4 d .
O(4) O -0.0775(4) 0.3284(3) 0.03858(14) 0.0250(10) Uani 1.0 4 d .
O(5) O -0.0580(3) 0.4155(2) 0.14439(15) 0.0248(10) Uani 1.0 4 d .
O(6) O -0.1608(3) 0.2319(3) 0.13771(14) 0.0222(9) Uani 1.0 4 d .
O(7) O 0.0379(3) 0.2797(2) 0.22626(14) 0.0228(9) Uani 1.0 4 d .
N(1) N 0.2259(4) 0.1768(3) 0.17376(17) 0.0200(11) Uani 1.0 4 d .
N(2) N 0.1861(4) -0.0464(3) 0.01977(17) 0.0184(10) Uani 1.0 4 d .
N(3) N 0.0793(4) 0.0858(3) 0.06720(16) 0.0165(10) Uani 1.0 4 d .
N(4) N -0.0507(4) -0.0864(3) 0.06314(17) 0.0172(10) Uani 1.0 4 d .
C(1) C 0.2476(5) 0.0929(3) 0.15460(19) 0.0177(12) Uani 1.0 4 d .
C(2) C 0.3143(5) 0.0269(3) 0.1904(2) 0.0229(13) Uani 1.0 4 d .
C(3) C 0.3676(5) 0.0495(4) 0.2472(2) 0.0264(14) Uani 1.0 4 d .
C(4) C 0.3500(5) 0.1357(4) 0.2662(2) 0.0236(13) Uani 1.0 4 d .
C(5) C 0.2800(5) 0.1967(4) 0.2286(2) 0.0218(13) Uani 1.0 4 d .
C(6) C 0.2586(4) 0.0020(3) 0.06233(19) 0.0155(11) Uani 1.0 4 d .
C(7) C 0.3877(5) -0.0081(3) 0.0734(2) 0.0204(12) Uani 1.0 4 d .
C(8) C 0.4446(5) -0.0716(4) 0.0431(2) 0.0232(13) Uani 1.0 4 d .
C(9) C 0.3701(5) -0.1232(4) 0.0016(2) 0.0242(13) Uani 1.0 4 d .
C(10) C 0.2412(5) -0.1084(4) -0.0091(2) 0.0240(13) Uani 1.0 4 d .
C(11) C 0.1918(4) 0.0653(3) 0.09450(19) 0.0172(12) Uani 1.0 4 d .
C(12) C -0.1035(5) -0.0557(4) 0.1068(2) 0.0228(13) Uani 1.0 4 d .
C(13) C -0.1321(5) -0.1108(4) 0.1496(3) 0.0307(15) Uani 1.0 4 d .
C(14) C -0.1050(6) -0.2020(4) 0.1483(3) 0.0337(16) Uani 1.0 4 d .
C(15) C -0.0500(6) -0.2350(4) 0.1034(3) 0.0319(15) Uani 1.0 4 d .
C(16) C -0.0251(5) -0.1748(3) 0.0616(2) 0.0223(13) Uani 1.0 4 d .
C(17) C 0.3438(5) 0.2959(4) 0.0076(3) 0.0289(15) Uani 1.0 4 d .
C(18) C 0.2889(5) 0.3176(4) 0.0618(3) 0.0250(14) Uani 1.0 4 d .
C(19) C 0.3635(5) 0.3655(4) 0.1066(3) 0.0265(14) Uani 1.0 4 d .
C(20) C 0.3162(5) 0.3931(3) 0.1548(3) 0.0251(13) Uani 1.0 4 d .
C(21) C 0.4064(6) 0.4455(4) 0.2013(3) 0.0377(17) Uani 1.0 4 d .
C(22) C -0.2286(6) 0.3822(4) -0.0384(3) 0.0337(16) Uani 1.0 4 d .
C(23) C -0.1711(5) 0.3798(4) 0.0266(3) 0.0245(13) Uani 1.0 4 d .
C(24) C -0.2218(5) 0.4364(4) 0.0635(3) 0.0267(14) Uani 1.0 4 d .
C(25) C -0.1612(5) 0.4505(3) 0.1195(3) 0.0237(13) Uani 1.0 4 d .
C(26) C -0.2163(5) 0.5153(4) 0.1587(3) 0.0247(14) Uani 1.0 4 d .
C(27) C -0.3421(5) 0.1726(4) 0.1644(3) 0.0309(15) Uani 1.0 4 d .
C(28) C -0.2105(5) 0.2138(3) 0.1802(2) 0.0211(13) Uani 1.0 4 d .
C(29) C -0.1609(5) 0.2235(4) 0.2390(2) 0.0265(14) Uani 1.0 4 d .
C(30) C -0.0411(5) 0.2598(4) 0.2567(2) 0.0235(13) Uani 1.0 4 d .
C(31) C -0.0026(6) 0.2835(4) 0.3210(3) 0.0314(15) Uani 1.0 4 d .
H(1) H 0.3227 -0.0315 0.1766 0.0274 Uiso 1.0 4 calc R
H(2) H 0.4140 0.0071 0.2716 0.0300 Uiso 1.0 4 calc R
H(3) H 0.3847 0.1530 0.3038 0.0274 Uiso 1.0 4 calc R
H(4) H 0.2697 0.2550 0.2421 0.0257 Uiso 1.0 4 calc R
H(5) H 0.4366 0.0278 0.1014 0.0242 Uiso 1.0 4 calc R
H(6) H 0.5312 -0.0790 0.0506 0.0283 Uiso 1.0 4 calc R
H(7) H 0.4053 -0.1671 -0.0189 0.0288 Uiso 1.0 4 calc R
H(8) H 0.1911 -0.1430 -0.0374 0.0286 Uiso 1.0 4 calc R
H(9) H -0.1215 0.0059 0.1081 0.0279 Uiso 1.0 4 calc R
H(10) H -0.1691 -0.0869 0.1790 0.0380 Uiso 1.0 4 calc R
H(11) H -0.1234 -0.2409 0.1768 0.0412 Uiso 1.0 4 calc R
H(12) H -0.0300 -0.2962 0.1015 0.0382 Uiso 1.0 4 calc R
H(13) H 0.0107 -0.1969 0.0313 0.0268 Uiso 1.0 4 calc R
H(14) H 0.4461 0.3790 0.1041 0.0321 Uiso 1.0 4 calc R
H(15) H -0.2979 0.4651 0.0501 0.0310 Uiso 1.0 4 calc R
H(16) H -0.2079 0.2059 0.2664 0.0324 Uiso 1.0 4 calc R

loop_
_atom_site_aniso_label
_atom_site_aniso_U_11
_atom_site_aniso_U_22
_atom_site_aniso_U_33
_atom_site_aniso_U_12
_atom_site_aniso_U_13
_atom_site_aniso_U_23
Gd(1) 0.01475(12) 0.01295(12) 0.01347(12) 0.00038(8) 0.00187(8) -0.00113(8)
Ni(1) 0.0154(4) 0.0138(4) 0.0141(4) 0.0015(3) 0.0019(3) -0.0003(3)
F(1) 0.051(3) 0.0326(18) 0.046(2) 0.0107(16) 0.0293(18) 0.0027(15)
F(2) 0.048(2) 0.046(2) 0.0314(19) 0.0090(16) 0.0163(16) 0.0143(16)
F(3) 0.037(2) 0.058(3) 0.052(3) -0.0039(17) 0.0241(18) 0.0041(18)
F(4) 0.0210(18) 0.108(4) 0.058(3) -0.012(2) 0.0049(18) -0.026(3)
F(5) 0.073(3) 0.040(3) 0.067(3) -0.024(2) 0.003(3) -0.013(2)
F(6) 0.0284(18) 0.071(3) 0.037(2) -0.0104(17) -0.0010(15) -0.0137(18)
F(7) 0.068(3) 0.081(3) 0.029(2) 0.006(3) 0.0081(19) 0.020(2)
F(8) 0.112(4) 0.044(3) 0.035(3) 0.027(3) -0.036(3) -0.0120(18)
F(9) 0.042(3) 0.068(3) 0.036(2) 0.0146(19) -0.0104(17) 0.0063(18)
F(10) 0.055(3) 0.0231(16) 0.048(3) -0.0060(15) 0.0233(18) -0.0104(15)
F(11) 0.0385(19) 0.044(2) 0.0337(19) 0.0091(15) 0.0153(15) 0.0046(15)
F(12) 0.0362(19) 0.045(2) 0.044(2) 0.0207(16) 0.0093(16) 0.0028(16)
F(13) 0.0324(19) 0.0379(19) 0.066(3) -0.0180(15) -0.0010(18) -0.0131(18)
F(14) 0.0216(17) 0.057(3) 0.041(2) 0.0018(15) -0.0008(15) 0.0022(17)
F(15) 0.035(2) 0.113(4) 0.029(2) -0.031(2) 0.0136(16) -0.009(2)
F(16) 0.090(4) 0.102(4) 0.0196(18) -0.063(3) 0.005(2) 0.005(2)
F(17) 0.065(3) 0.068(3) 0.039(3) 0.001(2) 0.0039(19) -0.031(2)
F(18) 0.0338(19) 0.082(3) 0.0198(17) -0.0118(18) -0.0079(14) -0.0016(17)
O(1) 0.0186(17) 0.0145(16) 0.0259(19) 0.0013(13) 0.0018(14) -0.0047(14)
O(2) 0.0235(18) 0.0257(18) 0.0208(18) 0.0003(15) 0.0073(15) 0.0018(15)
O(3) 0.0180(18) 0.0214(17) 0.032(2) -0.0035(14) 0.0067(15) -0.0005(15)
O(4) 0.030(2) 0.0241(18) 0.0195(18) 0.0051(15) -0.0001(15) 0.0008(15)
O(5) 0.0227(19) 0.0219(18) 0.028(2) 0.0027(14) 0.0002(15) -0.0073(15)
O(6) 0.0182(17) 0.0299(19) 0.0187(18) 0.0004(14) 0.0039(14) -0.0026(15)
O(7) 0.0227(18) 0.0271(18) 0.0190(18) -0.0043(15) 0.0050(14) 0.0021(15)
N(1) 0.020(2) 0.020(2) 0.018(2) 0.0011(16) -0.0004(17) -0.0023(16)
N(2) 0.019(2) 0.0175(19) 0.018(2) 0.0010(16) 0.0025(16) 0.0006(16)
N(3) 0.020(2) 0.0150(19) 0.015(2) 0.0015(15) 0.0032(16) -0.0015(15)
N(4) 0.017(2) 0.0153(19) 0.019(2) -0.0006(15) 0.0023(16) -0.0018(16)
C(1) 0.022(3) 0.017(3) 0.014(3) -0.0069(19) 0.0039(19) -0.0019(18)
C(2) 0.030(3) 0.016(3) 0.024(3) 0.002(2) 0.005(2) 0.004(2)
C(3) 0.027(3) 0.030(3) 0.017(3) 0.005(3) -0.006(2) 0.005(2)
C(4) 0.018(3) 0.030(3) 0.021(3) -0.002(2) -0.002(2) -0.002(2)
C(5) 0.019(3) 0.023(3) 0.023(3) 0.0022(19) 0.001(2) -0.006(2)
C(6) 0.019(3) 0.010(2) 0.017(3) 0.0015(17) 0.0006(18) 0.0031(17)
C(7) 0.019(3) 0.021(3) 0.021(3) 0.0038(19) 0.0023(19) 0.005(2)
C(8) 0.019(3) 0.029(3) 0.023(3) 0.005(2) 0.007(2) 0.005(2)
C(9) 0.017(3) 0.034(3) 0.021(3) 0.009(2) 0.002(2) -0.001(2)
C(10) 0.026(3) 0.023(3) 0.022(3) 0.007(2) 0.002(2) -0.006(2)
C(11) 0.019(3) 0.016(3) 0.016(3) 0.0004(18) 0.0016(18) 0.0019(18)
C(12) 0.025(3) 0.021(3) 0.024(3) 0.000(2) 0.008(2) -0.002(2)
C(13) 0.038(4) 0.034(3) 0.023(3) -0.006(3) 0.014(3) 0.000(3)
C(14) 0.052(4) 0.031(3) 0.020(3) -0.003(3) 0.012(3) 0.010(3)
C(15) 0.051(4) 0.019(3) 0.025(3) 0.002(3) 0.006(3) 0.006(3)
C(16) 0.029(3) 0.022(3) 0.016(3) 0.001(2) 0.004(2) -0.0004(19)
C(17) 0.028(3) 0.030(3) 0.031(3) 0.008(3) 0.012(3) 0.009(3)
C(18) 0.028(3) 0.020(3) 0.028(3) 0.007(2) 0.008(3) 0.007(2)
C(19) 0.014(3) 0.030(3) 0.037(3) 0.002(2) 0.007(3) 0.001(3)
C(20) 0.022(3) 0.018(3) 0.032(3) 0.001(2) -0.002(3) 0.004(2)
C(21) 0.026(3) 0.045(4) 0.043(4) -0.010(3) 0.008(3) -0.006(3)
C(22) 0.038(4) 0.035(3) 0.026(3) 0.008(3) 0.001(3) 0.004(3)
C(23) 0.028(3) 0.022(3) 0.021(3) 0.002(2) -0.002(2) 0.001(2)
C(24) 0.025(3) 0.021(3) 0.032(3) 0.010(2) -0.002(3) -0.001(3)
C(25) 0.024(3) 0.020(3) 0.027(3) 0.002(2) 0.003(2) 0.001(2)
C(26) 0.029(3) 0.021(3) 0.025(3) 0.002(2) 0.007(3) 0.003(2)
C(27) 0.027(3) 0.043(4) 0.023(3) -0.009(3) 0.004(3) -0.007(3)
C(28) 0.020(3) 0.021(3) 0.022(3) -0.002(2) 0.006(2) -0.001(2)
C(29) 0.032(3) 0.033(3) 0.016(3) -0.010(3) 0.008(2) -0.001(3)
C(30) 0.033(3) 0.020(3) 0.018(3) -0.003(2) 0.005(2) -0.0004(19)
C(31) 0.036(3) 0.043(4) 0.017(3) -0.019(3) 0.008(3) -0.003(3)

loop_
_atom_type_symbol
_atom_type_description
_atom_type_scat_dispersion_real
_atom_type_scat_dispersion_imag
_atom_type_scat_source
C C 0.003 0.002
;
International Tables for Crystallography
(1992, Vol. C, Tables 4.2.6.8 and 6.1.1.4)
;
H H 0.000 0.000
;
International Tables for Crystallography
(1992, Vol. C, Table 6.1.1.4)
;
F F 0.017 0.010
;
International Tables for Crystallography
(1992, Vol. C, Tables 4.2.6.8 and 6.1.1.4)
;
Gd Gd -0.165 3.904
;
International Tables for Crystallography
(1992, Vol. C, Tables 4.2.6.8 and 6.1.1.4)
;
N N 0.006 0.003
;
International Tables for Crystallography
(1992, Vol. C, Tables 4.2.6.8 and 6.1.1.4)
;
Ni Ni 0.339 1.112
;
International Tables for Crystallography
(1992, Vol. C, Tables 4.2.6.8 and 6.1.1.4)
;
O O 0.011 0.006
;
International Tables for Crystallography
(1992, Vol. C, Tables 4.2.6.8 and 6.1.1.4)
;

loop_
_geom_angle_atom_site_label_1
_geom_angle_atom_site_label_2
_geom_angle_atom_site_label_3
_geom_angle
_geom_angle_publ_flag
_geom_angle_site_symmetry_1
_geom_angle_site_symmetry_3
O(2) Gd(1) O(3) 73.02(13) yes . .
O(2) Gd(1) O(4) 73.32(13) yes . .
O(2) Gd(1) O(5) 117.34(12) yes . .
O(2) Gd(1) O(6) 141.82(11) yes . .
O(2) Gd(1) O(7) 144.16(11) yes . .
O(2) Gd(1) N(1) 77.92(13) yes . .
O(3) Gd(1) O(4) 114.62(12) yes . .
O(3) Gd(1) O(5) 76.20(12) yes . .
O(3) Gd(1) O(6) 143.48(13) yes . .
O(3) Gd(1) O(7) 78.17(12) yes . .
O(3) Gd(1) N(1) 75.68(12) yes . .
O(4) Gd(1) O(5) 72.24(13) yes . .
O(4) Gd(1) O(6) 78.08(12) yes . .
O(4) Gd(1) O(7) 139.74(13) yes . .
O(4) Gd(1) N(1) 144.17(13) yes . .
O(5) Gd(1) O(6) 75.85(12) yes . .
O(5) Gd(1) O(7) 74.65(12) yes . .
O(5) Gd(1) N(1) 141.75(12) yes . .
O(6) Gd(1) O(7) 72.12(11) yes . .
O(6) Gd(1) N(1) 114.98(13) yes . .
O(7) Gd(1) N(1) 74.62(13) yes . .
N(2) Ni(1) N(2) 180.0(2) yes . 3_555
N(2) Ni(1) N(3) 77.52(15) yes . .
N(2) Ni(1) N(3) 102.48(15) yes . 3_555
N(2) Ni(1) N(4) 90.69(15) yes . .
N(2) Ni(1) N(4) 89.31(15) yes . 3_555
N(2) Ni(1) N(3) 102.48(15) yes 3_555 .
N(2) Ni(1) N(3) 77.52(15) yes 3_555 3_555
N(2) Ni(1) N(4) 89.31(15) yes 3_555 .
N(2) Ni(1) N(4) 90.69(15) yes 3_555 3_555
N(3) Ni(1) N(3) 180.0(2) yes . 3_555
N(3) Ni(1) N(4) 87.56(16) yes . .
N(3) Ni(1) N(4) 92.44(16) yes . 3_555
N(3) Ni(1) N(4) 92.44(16) yes 3_555 .
N(3) Ni(1) N(4) 87.56(16) yes 3_555 3_555
N(4) Ni(1) N(4) 180.0(2) yes . 3_555
Gd(1) O(2) C(18) 133.8(4) yes . .
Gd(1) O(3) C(20) 133.1(4) yes . .
Gd(1) O(4) C(23) 132.5(4) yes . .
Gd(1) O(5) C(25) 132.3(3) yes . .
Gd(1) O(6) C(28) 133.8(3) yes . .
Gd(1) O(7) C(30) 136.5(3) yes . .
Gd(1) N(1) C(1) 125.0(3) yes . .
Gd(1) N(1) C(5) 116.0(3) yes . .
C(1) N(1) C(5) 116.5(4) yes . .
Ni(1) N(2) C(6) 113.3(3) yes . .
Ni(1) N(2) C(10) 127.5(3) yes . .
C(6) N(2) C(10) 118.6(4) yes . .
Ni(1) N(3) O(1) 121.6(3) yes . .
Ni(1) N(3) C(11) 116.8(3) yes . .
O(1) N(3) C(11) 119.0(4) yes . .
Ni(1) N(4) C(12) 122.6(3) yes . .
Ni(1) N(4) C(16) 119.3(4) yes . .
C(12) N(4) C(16) 118.0(5) yes . .
N(1) C(1) C(2) 122.6(4) yes . .
N(1) C(1) C(11) 120.1(4) yes . .
C(2) C(1) C(11) 117.1(4) yes . .
C(1) C(2) C(3) 119.2(5) yes . .
C(2) C(3) C(4) 118.4(5) yes . .
C(3) C(4) C(5) 119.1(5) yes . .
N(1) C(5) C(4) 124.1(5) yes . .
N(2) C(6) C(7) 120.8(5) yes . .
N(2) C(6) C(11) 116.0(4) yes . .
C(7) C(6) C(11) 123.2(4) yes . .
C(6) C(7) C(8) 120.4(4) yes . .
C(7) C(8) C(9) 118.5(5) yes . .
C(8) C(9) C(10) 118.8(5) yes . .
N(2) C(10) C(9) 122.7(5) yes . .
N(3) C(11) C(1) 125.7(5) yes . .
N(3) C(11) C(6) 113.5(4) yes . .
C(1) C(11) C(6) 120.5(4) yes . .
N(4) C(12) C(13) 123.2(5) yes . .
C(12) C(13) C(14) 118.9(6) yes . .
C(13) C(14) C(15) 118.7(5) yes . .
C(14) C(15) C(16) 118.7(5) yes . .
N(4) C(16) C(15) 122.5(5) yes . .
F(1) C(17) F(2) 107.8(4) yes . .
F(1) C(17) F(3) 107.0(5) yes . .
F(1) C(17) C(18) 111.0(5) yes . .
F(2) C(17) F(3) 107.0(5) yes . .
F(2) C(17) C(18) 110.3(5) yes . .
F(3) C(17) C(18) 113.5(5) yes . .
O(2) C(18) C(17) 114.0(5) yes . .
O(2) C(18) C(19) 127.9(6) yes . .
C(17) C(18) C(19) 118.1(5) yes . .
C(18) C(19) C(20) 120.9(5) yes . .
O(3) C(20) C(19) 128.1(5) yes . .
O(3) C(20) C(21) 115.4(5) yes . .
C(19) C(20) C(21) 116.5(5) yes . .
F(4) C(21) F(5) 108.8(5) yes . .
F(4) C(21) F(6) 106.3(5) yes . .
F(4) C(21) C(20) 113.3(5) yes . .
F(5) C(21) F(6) 105.6(5) yes . .
F(5) C(21) C(20) 111.1(5) yes . .
F(6) C(21) C(20) 111.3(5) yes . .
F(7) C(22) F(8) 106.4(5) yes . .
F(7) C(22) F(9) 106.7(5) yes . .
F(7) C(22) C(23) 109.9(5) yes . .
F(8) C(22) F(9) 107.8(5) yes . .
F(8) C(22) C(23) 112.4(5) yes . .
F(9) C(22) C(23) 113.3(5) yes . .
O(4) C(23) C(22) 113.6(5) yes . .
O(4) C(23) C(24) 128.2(5) yes . .
C(22) C(23) C(24) 118.1(5) yes . .
C(23) C(24) C(25) 121.0(5) yes . .
O(5) C(25) C(24) 127.1(5) yes . .
O(5) C(25) C(26) 112.8(5) yes . .
C(24) C(25) C(26) 120.2(5) yes . .
F(10) C(26) F(11) 107.4(4) yes . .
F(10) C(26) F(12) 106.7(4) yes . .
F(10) C(26) C(25) 110.6(5) yes . .
F(11) C(26) F(12) 107.4(5) yes . .
F(11) C(26) C(25) 111.9(4) yes . .
F(12) C(26) C(25) 112.5(4) yes . .
F(13) C(27) F(14) 107.5(4) yes . .
F(13) C(27) F(15) 106.4(5) yes . .
F(13) C(27) C(28) 109.8(5) yes . .
F(14) C(27) F(15) 107.2(5) yes . .
F(14) C(27) C(28) 111.6(5) yes . .
F(15) C(27) C(28) 114.0(5) yes . .
O(6) C(28) C(27) 114.3(4) yes . .
O(6) C(28) C(29) 128.8(5) yes . .
C(27) C(28) C(29) 116.9(5) yes . .
C(28) C(29) C(30) 120.2(5) yes . .
O(7) C(30) C(29) 128.2(5) yes . .
O(7) C(30) C(31) 114.9(5) yes . .
C(29) C(30) C(31) 116.8(5) yes . .
F(16) C(31) F(17) 106.3(5) yes . .
F(16) C(31) F(18) 108.8(5) yes . .
F(16) C(31) C(30) 113.4(5) yes . .
F(17) C(31) F(18) 106.3(5) yes . .
F(17) C(31) C(30) 108.8(4) yes . .
F(18) C(31) C(30) 112.8(5) yes . .
C(1) C(2) H(1) 120.383 no . .
C(3) C(2) H(1) 120.398 no . .
C(2) C(3) H(2) 120.826 no . .
C(4) C(3) H(2) 120.815 no . .
C(3) C(4) H(3) 120.467 no . .
C(5) C(4) H(3) 120.451 no . .
N(1) C(5) H(4) 117.946 no . .
C(4) C(5) H(4) 117.937 no . .
C(6) C(7) H(5) 119.791 no . .
C(8) C(7) H(5) 119.813 no . .
C(7) C(8) H(6) 120.726 no . .
C(9) C(8) H(6) 120.752 no . .
C(8) C(9) H(7) 120.586 no . .
C(10) C(9) H(7) 120.578 no . .
N(2) C(10) H(8) 118.642 no . .
C(9) C(10) H(8) 118.619 no . .
N(4) C(12) H(9) 118.364 no . .
C(13) C(12) H(9) 118.426 no . .
C(12) C(13) H(10) 120.544 no . .
C(14) C(13) H(10) 120.587 no . .
C(13) C(14) H(11) 120.655 no . .
C(15) C(14) H(11) 120.636 no . .
C(14) C(15) H(12) 120.686 no . .
C(16) C(15) H(12) 120.645 no . .
N(4) C(16) H(13) 118.713 no . .
C(15) C(16) H(13) 118.755 no . .
C(18) C(19) H(14) 119.545 no . .
C(20) C(19) H(14) 119.553 no . .
C(23) C(24) H(15) 119.480 no . .
C(25) C(24) H(15) 119.496 no . .
C(28) C(29) H(16) 119.912 no . .
C(30) C(29) H(16) 119.931 no . .

loop_
_geom_bond_atom_site_label_1
_geom_bond_atom_site_label_2
_geom_bond_distance
_geom_bond_publ_flag
_geom_bond_site_symmetry_2
Gd(1) O(2) 2.349(4) yes .
Gd(1) O(3) 2.345(4) yes .
Gd(1) O(4) 2.363(4) yes .
Gd(1) O(5) 2.340(4) yes .
Gd(1) O(6) 2.410(4) yes .
Gd(1) O(7) 2.341(5) yes .
Gd(1) N(1) 2.574(4) yes .
Ni(1) N(2) 2.101(4) yes .
Ni(1) N(2) 2.101(4) yes 3_555
Ni(1) N(3) 2.081(4) yes .
Ni(1) N(3) 2.081(4) yes 3_555
Ni(1) N(4) 2.104(5) yes .
Ni(1) N(4) 2.104(5) yes 3_555
F(1) C(17) 1.335(6) yes .
F(2) C(17) 1.330(6) yes .
F(3) C(17) 1.339(7) yes .
F(4) C(21) 1.326(7) yes .
F(5) C(21) 1.334(7) yes .
F(6) C(21) 1.347(8) yes .
F(7) C(22) 1.346(8) yes .
F(8) C(22) 1.315(7) yes .
F(9) C(22) 1.335(7) yes .
F(10) C(26) 1.331(6) yes .
F(11) C(26) 1.323(7) yes .
F(12) C(26) 1.344(6) yes .
F(13) C(27) 1.350(7) yes .
F(14) C(27) 1.327(6) yes .
F(15) C(27) 1.329(7) yes .
F(16) C(31) 1.322(8) yes .
F(17) C(31) 1.347(7) yes .
F(18) C(31) 1.314(7) yes .
O(1) N(3) 1.346(6) yes .
O(2) C(18) 1.248(7) yes .
O(3) C(20) 1.246(7) yes .
O(4) C(23) 1.257(6) yes .
O(5) C(25) 1.273(6) yes .
O(6) C(28) 1.247(7) yes .
O(7) C(30) 1.248(7) yes .
N(1) C(1) 1.351(6) yes .
N(1) C(5) 1.348(6) yes .
N(2) C(6) 1.356(6) yes .
N(2) C(10) 1.342(7) yes .
N(3) C(11) 1.306(6) yes .
N(4) C(12) 1.342(7) yes .
N(4) C(16) 1.334(6) yes .
C(1) C(2) 1.399(7) yes .
C(1) C(11) 1.488(6) yes .
C(2) C(3) 1.394(7) yes .
C(3) C(4) 1.372(7) yes .
C(4) C(5) 1.385(7) yes .
C(6) C(7) 1.385(7) yes .
C(6) C(11) 1.473(7) yes .
C(7) C(8) 1.387(7) yes .
C(8) C(9) 1.375(7) yes .
C(9) C(10) 1.393(7) yes .
C(12) C(13) 1.371(8) yes .
C(13) C(14) 1.378(8) yes .
C(14) C(15) 1.393(9) yes .
C(15) C(16) 1.386(8) yes .
C(17) C(18) 1.536(9) yes .
C(18) C(19) 1.396(7) yes .
C(19) C(20) 1.388(8) yes .
C(20) C(21) 1.535(8) yes .
C(22) C(23) 1.539(8) yes .
C(23) C(24) 1.388(8) yes .
C(24) C(25) 1.376(7) yes .
C(25) C(26) 1.523(8) yes .
C(27) C(28) 1.534(7) yes .
C(28) C(29) 1.395(7) yes .
C(29) C(30) 1.397(7) yes .
C(30) C(31) 1.534(7) yes .
C(2) H(1) 0.930 no .
C(3) H(2) 0.930 no .
C(4) H(3) 0.930 no .
C(5) H(4) 0.930 no .
C(7) H(5) 0.930 no .
C(8) H(6) 0.930 no .
C(9) H(7) 0.930 no .
C(10) H(8) 0.930 no .
C(12) H(9) 0.930 no .
C(13) H(10) 0.930 no .
C(14) H(11) 0.930 no .
C(15) H(12) 0.930 no .
C(16) H(13) 0.930 no .
C(19) H(14) 0.930 no .
C(24) H(15) 0.930 no .
C(29) H(16) 0.930 no .

loop_
_geom_contact_atom_site_label_1
_geom_contact_atom_site_label_2
_geom_contact_distance
_geom_contact_publ_flag
_geom_contact_site_symmetry_2
Gd(1) N(3) 3.265(4) no .
Ni(1) O(1) 3.013(4) no 3_555
Ni(1) C(6) 2.917(5) no 3_555
Ni(1) C(10) 3.107(6) no 3_555
Ni(1) C(11) 2.914(5) no 3_555
Ni(1) C(12) 3.045(6) no 3_555
Ni(1) C(16) 2.992(5) no 3_555
F(1) O(2) 2.740(6) no .
F(1) C(6) 3.575(6) no .
F(1) C(15) 3.552(7) no 3_555
F(1) C(16) 3.434(6) no 3_555
F(1) C(19) 3.467(7) no .
F(2) O(2) 2.825(6) no .
F(2) C(14) 3.553(7) no 3_555
F(2) C(15) 3.093(7) no 3_555
F(2) C(19) 3.376(7) no .
F(3) O(2) 3.498(6) no .
F(3) C(19) 2.731(8) no .
F(4) O(3) 3.448(5) no .
F(4) C(19) 2.745(7) no .
F(5) O(3) 3.012(5) no .
F(5) C(19) 3.204(7) no .
F(6) O(3) 2.646(5) no .
F(6) C(19) 3.571(8) no .
F(7) O(4) 2.913(6) no .
F(7) C(24) 3.266(8) no .
F(8) O(4) 2.681(6) no .
F(8) C(9) 3.444(7) no 3_555
F(8) C(10) 3.308(7) no 3_555
F(8) C(15) 3.537(8) no 3_555
F(8) C(16) 3.375(7) no 3_555
F(8) C(24) 3.544(7) no .
F(9) O(4) 3.487(5) no .
F(9) C(24) 2.750(7) no .
F(10) O(5) 2.851(5) no .
F(10) C(24) 3.332(7) no .
F(11) F(17) 3.502(6) no .
F(11) O(5) 2.700(6) no .
F(11) C(24) 3.493(8) no .
F(12) O(5) 3.492(5) no .
F(12) C(24) 2.740(7) no .
F(13) O(6) 2.888(5) no .
F(13) C(9) 3.474(8) no 3_555
F(13) C(10) 3.571(8) no 3_555
F(13) C(12) 3.516(7) no .
F(13) C(29) 3.295(6) no .
F(14) O(6) 2.700(5) no .
F(14) C(9) 3.325(7) no 3_555
F(14) C(29) 3.509(6) no .
F(15) O(6) 3.486(6) no .
F(15) C(29) 2.723(7) no .
F(16) O(7) 3.434(6) no .
F(16) C(29) 2.781(7) no .
F(17) O(7) 3.039(6) no .
F(17) C(29) 3.102(7) no .
F(18) O(7) 2.620(5) no .
O(1) O(2) 3.029(5) no .
O(1) O(4) 3.086(5) no .
O(1) O(6) 2.638(5) no .
O(1) N(1) 2.793(5) no .
O(1) N(2) 3.374(5) no 3_555
O(1) N(4) 3.483(5) no .
O(1) C(1) 2.829(6) no .
O(1) C(6) 3.588(6) no .
O(1) C(10) 3.080(6) no 3_555
O(1) C(12) 3.210(6) no .
O(1) C(28) 3.578(7) no .
O(2) N(3) 3.194(5) no .
O(2) C(11) 3.381(6) no .
O(2) C(16) 3.467(6) no 3_555
O(2) C(20) 2.884(6) no .
O(3) C(5) 3.130(6) no .
O(3) C(18) 2.882(7) no .
O(4) C(16) 3.588(7) no 3_555
O(4) C(25) 2.885(7) no .
O(5) C(23) 2.864(7) no .
O(5) C(28) 3.576(6) no .
O(5) C(30) 3.476(7) no .
O(6) C(10) 3.498(7) no 3_555
O(6) C(23) 3.388(7) no .
O(6) C(24) 3.484(6) no .
O(6) C(25) 3.250(6) no .
O(6) C(30) 2.888(7) no .
O(7) C(5) 2.889(6) no .
O(7) C(28) 2.882(6) no .
N(1) N(3) 3.023(6) no .
N(1) C(3) 2.809(6) no .
N(1) C(18) 3.516(7) no .
N(1) C(20) 3.388(7) no .
N(2) C(8) 2.783(7) no .
N(2) C(12) 3.307(7) no 3_555
N(2) C(16) 3.259(7) no .
N(3) C(2) 3.596(6) no .
N(3) C(10) 3.510(7) no 3_555
N(3) C(12) 3.135(7) no .
N(3) C(16) 3.252(7) no 3_555
N(4) C(6) 3.590(6) no 3_555
N(4) C(11) 3.428(6) no .
N(4) C(14) 2.773(7) no .
C(1) C(4) 2.728(7) no .
C(1) C(7) 3.040(7) no .
C(2) C(5) 2.708(7) no .
C(2) C(6) 2.983(8) no .
C(2) C(7) 3.045(8) no .
C(5) C(20) 3.434(7) no .
C(6) C(9) 2.745(7) no .
C(7) C(10) 2.709(7) no .
C(10) C(12) 3.478(7) no 3_555
C(12) C(15) 2.709(7) no .
C(13) C(16) 2.720(8) no .
F(1) C(8) 3.357(7) no 3_655
F(1) C(9) 3.405(6) no 3_655
F(2) F(10) 3.283(6) no 3_565
F(2) F(12) 3.033(6) no 3_565
F(2) F(16) 3.508(6) no 4_554
F(2) C(24) 3.394(6) no 3_565
F(2) C(26) 3.516(7) no 3_565
F(3) F(9) 3.108(6) no 1_655
F(3) F(14) 3.061(5) no 1_655
F(3) C(9) 3.455(7) no 3_655
F(4) F(11) 2.861(5) no 1_655
F(4) F(12) 2.949(6) no 1_655
F(4) C(13) 3.477(8) no 2_555
F(4) C(26) 3.438(7) no 1_655
F(5) F(7) 3.583(6) no 3_565
F(5) F(9) 3.402(7) no 3_565
F(5) F(12) 3.481(6) no 1_655
F(5) C(3) 3.381(8) no 2_555
F(5) C(4) 3.311(7) no 2_555
F(6) C(2) 3.051(7) no 2_555
F(6) C(3) 3.233(7) no 2_555
F(6) C(13) 3.245(6) no 2_555
F(6) C(14) 3.573(7) no 2_555
F(7) F(5) 3.583(6) no 3_565
F(7) O(3) 3.555(6) no 3_565
F(7) C(20) 3.535(6) no 3_565
F(8) F(18) 2.880(6) no 4_454
F(9) F(3) 3.108(6) no 1_455
F(9) F(5) 3.402(7) no 3_565
F(9) F(16) 3.582(6) no 4_454
F(9) C(19) 3.454(7) no 3_565
F(10) F(2) 3.283(6) no 3_565
F(10) F(15) 3.097(6) no 2_455
F(10) C(3) 3.376(6) no 2_555
F(10) C(4) 3.386(6) no 2_555
F(10) C(14) 3.134(6) no 1_565
F(10) C(15) 3.256(7) no 1_565
F(11) F(4) 2.861(5) no 1_455
F(11) F(15) 3.530(6) no 2_455
F(12) F(2) 3.033(6) no 3_565
F(12) F(4) 2.949(6) no 1_455
F(12) F(5) 3.481(6) no 1_455
F(12) F(16) 3.053(6) no 2_455
F(13) F(17) 3.562(6) no 2_445
F(13) C(7) 3.475(6) no 1_455
F(14) F(3) 3.061(5) no 1_455
F(14) C(17) 3.588(6) no 1_455
F(14) C(18) 3.596(6) no 1_455
F(14) C(19) 3.229(6) no 1_455
F(15) F(10) 3.097(6) no 2_445
F(15) F(11) 3.530(6) no 2_445
F(15) C(3) 3.310(7) no 1_455
F(15) C(4) 3.252(7) no 1_455
F(15) C(5) 3.570(7) no 1_455
F(16) F(2) 3.508(6) no 4_455
F(16) F(9) 3.582(6) no 4_555
F(16) F(12) 3.053(6) no 2_445
F(17) F(13) 3.562(6) no 2_455
F(17) C(2) 3.541(7) no 2_555
F(17) C(7) 3.171(6) no 2_555
F(17) C(8) 3.119(7) no 2_555
F(18) F(8) 2.880(6) no 4_555
O(3) F(7) 3.555(6) no 3_565
O(3) C(3) 3.422(7) no 2_555
O(5) C(3) 3.566(6) no 2_555
C(2) F(6) 3.051(7) no 2_545
C(2) F(17) 3.541(7) no 2_545
C(3) F(5) 3.381(8) no 2_545
C(3) F(6) 3.233(7) no 2_545
C(3) F(10) 3.376(6) no 2_545
C(3) F(15) 3.310(7) no 1_655
C(3) O(3) 3.422(7) no 2_545
C(3) O(5) 3.566(6) no 2_545
C(4) F(5) 3.311(7) no 2_545
C(4) F(10) 3.386(6) no 2_545
C(4) F(15) 3.252(7) no 1_655
C(5) F(15) 3.570(7) no 1_655
C(7) F(13) 3.475(6) no 1_655
C(7) F(17) 3.171(6) no 2_545
C(8) F(1) 3.357(7) no 3_655
C(8) F(17) 3.119(7) no 2_545
C(8) C(8) 3.300(8) no 3_655
C(9) F(1) 3.405(6) no 3_655
C(9) F(3) 3.455(7) no 3_655
C(13) F(4) 3.477(8) no 2_545
C(13) F(6) 3.245(6) no 2_545
C(14) F(6) 3.573(7) no 2_545
C(14) F(10) 3.134(6) no 1_545
C(15) F(10) 3.256(7) no 1_545
C(17) F(14) 3.588(6) no 1_655
C(18) F(14) 3.596(6) no 1_655
C(19) F(9) 3.454(7) no 3_565
C(19) F(14) 3.229(6) no 1_655
C(20) F(7) 3.535(6) no 3_565
C(24) F(2) 3.394(6) no 3_565
C(26) F(2) 3.516(7) no 3_565
C(26) F(4) 3.438(7) no 1_455
Gd(1) H(4) 3.3069 no .
Ni(1) H(8) 3.1919 no .
Ni(1) H(8) 3.1919 no 3_555
Ni(1) H(9) 3.0710 no .
Ni(1) H(9) 3.0710 no 3_555
Ni(1) H(13) 2.9899 no .
Ni(1) H(13) 2.9899 no 3_555
F(2) H(12) 2.9183 no 3_555
F(2) H(14) 3.5404 no .
F(3) H(14) 2.3710 no .
F(4) H(14) 2.4243 no .
F(5) H(14) 3.2358 no .
F(6) H(4) 2.8331 no .
F(7) H(12) 3.0771 no 3_555
F(7) H(15) 3.4149 no .
F(8) H(7) 3.5042 no 3_555
F(8) H(8) 3.2787 no 3_555
F(8) H(12) 3.1723 no 3_555
F(8) H(13) 2.8538 no 3_555
F(9) H(15) 2.4017 no .
F(10) H(15) 3.4728 no .
F(12) H(15) 2.3976 no .
F(13) H(7) 3.1885 no 3_555
F(13) H(8) 3.3377 no 3_555
F(13) H(9) 2.8814 no .
F(13) H(10) 3.1278 no .
F(13) H(16) 3.3943 no .
F(14) H(7) 2.5447 no 3_555
F(14) H(8) 3.5607 no 3_555
F(15) H(16) 2.3711 no .
F(16) H(16) 2.4685 no .
F(17) H(16) 3.1608 no .
F(18) H(4) 3.0543 no .
O(1) H(8) 2.3107 no 3_555
O(1) H(9) 2.5278 no .
O(1) H(13) 2.9860 no 3_555
O(2) H(13) 3.0121 no 3_555
O(2) H(14) 3.1752 no .
O(3) H(4) 2.5951 no .
O(3) H(14) 3.1687 no .
O(4) H(8) 2.9951 no 3_555
O(4) H(13) 2.7237 no 3_555
O(4) H(15) 3.1767 no .
O(5) H(15) 3.1778 no .
O(6) H(8) 2.6631 no 3_555
O(6) H(9) 3.4456 no .
O(6) H(16) 3.1827 no .
O(7) H(4) 2.5012 no .
O(7) H(16) 3.1802 no .
N(1) H(1) 3.2414 no .
N(1) H(3) 3.2405 no .
N(2) H(5) 3.2167 no .
N(2) H(7) 3.2310 no .
N(2) H(9) 3.0174 no 3_555
N(2) H(13) 2.9663 no .
N(3) H(8) 3.0090 no 3_555
N(3) H(9) 2.7975 no .
N(3) H(13) 2.8568 no 3_555
N(4) H(10) 3.2172 no .
N(4) H(12) 3.2162 no .
C(1) H(2) 3.2549 no .
C(1) H(4) 3.1330 no .
C(1) H(5) 2.7634 no .
C(2) H(3) 3.2235 no .
C(2) H(5) 2.6771 no .
C(3) H(4) 3.2053 no .
C(4) H(1) 3.2200 no .
C(5) H(2) 3.2245 no .
C(6) H(1) 2.6923 no .
C(6) H(6) 3.2475 no .
C(6) H(8) 3.1570 no .
C(7) H(1) 2.6688 no .
C(7) H(7) 3.2220 no .
C(8) H(8) 3.2156 no .
C(9) H(5) 3.2158 no .
C(10) H(6) 3.2307 no .
C(10) H(9) 2.8765 no 3_555
C(10) H(13) 3.1192 no .
C(11) H(1) 2.6006 no .
C(11) H(5) 2.6884 no .
C(11) H(9) 3.5812 no .
C(12) H(8) 3.4011 no 3_555
C(12) H(11) 3.2130 no .
C(12) H(13) 3.1329 no .
C(13) H(12) 3.2300 no .
C(14) H(9) 3.2008 no .
C(14) H(13) 3.2258 no .
C(15) H(10) 3.2313 no .
C(16) H(9) 3.1295 no .
C(16) H(11) 3.2360 no .
C(17) H(14) 2.6373 no .
C(20) H(4) 2.9982 no .
C(21) H(4) 3.3949 no .
C(21) H(14) 2.5926 no .
C(22) H(13) 3.5970 no 3_555
C(22) H(15) 2.6374 no .
C(23) H(8) 3.5087 no 3_555
C(26) H(15) 2.6487 no .
C(27) H(7) 3.3634 no 3_555
C(27) H(16) 2.6131 no .
C(28) H(8) 3.5554 no 3_555
C(30) H(4) 3.4527 no .
C(31) H(16) 2.6208 no .
H(1) H(2) 2.3408 no .
H(1) H(5) 2.4933 no .
H(2) H(3) 2.3202 no .
H(3) H(4) 2.2923 no .
H(5) H(6) 2.3248 no .
H(6) H(7) 2.3238 no .
H(7) H(8) 2.3113 no .
H(8) H(9) 2.6363 no 3_555
H(8) H(13) 2.8709 no .
H(9) H(10) 2.2860 no .
H(10) H(11) 2.3258 no .
H(11) H(12) 2.3412 no .
H(12) H(13) 2.3072 no .
F(1) H(6) 2.7195 no 3_655
F(1) H(7) 2.8157 no 3_655
F(2) H(15) 2.9022 no 3_565
F(3) H(7) 2.6452 no 3_655
F(3) H(15) 3.3452 no 1_655
F(4) H(10) 2.9185 no 2_555
F(5) H(2) 3.5968 no 2_555
F(5) H(3) 3.4889 no 2_555
F(6) H(1) 3.0382 no 2_555
F(6) H(2) 3.3622 no 2_555
F(6) H(10) 3.2244 no 2_555
F(7) H(3) 3.4014 no 4_454
F(9) H(14) 3.3637 no 3_565
F(10) H(2) 2.9459 no 2_555
F(10) H(3) 2.9590 no 2_555
F(10) H(11) 2.4994 no 1_565
F(10) H(12) 2.7516 no 1_565
F(10) H(16) 2.9327 no 2_455
F(11) H(2) 3.2852 no 2_555
F(11) H(10) 3.2249 no 2_455
F(11) H(16) 3.5040 no 2_455
F(12) H(14) 3.3609 no 1_455
F(12) H(16) 3.3177 no 2_455
F(13) H(5) 2.6606 no 1_455
F(13) H(6) 3.4518 no 1_455
F(14) H(5) 3.2323 no 1_455
F(14) H(14) 2.8140 no 1_455
F(15) H(2) 3.5983 no 1_455
F(15) H(3) 3.5027 no 1_455
F(15) H(5) 3.4731 no 1_455
F(15) H(11) 2.9744 no 2_455
F(16) H(6) 3.5810 no 2_555
F(16) H(11) 3.5101 no 2_455
F(17) H(1) 2.8742 no 2_555
F(17) H(5) 2.9873 no 2_555
F(17) H(6) 2.8948 no 2_555
F(17) H(10) 3.1359 no 2_455
F(18) H(1) 2.7879 no 2_555
O(3) H(2) 2.8570 no 2_555
O(5) H(2) 2.6510 no 2_555
O(7) H(2) 3.3910 no 2_555
C(4) H(11) 3.5270 no 2_555
C(4) H(12) 3.5011 no 2_555
C(7) H(6) 3.4437 no 3_655
C(8) H(6) 3.1698 no 3_655
C(9) H(6) 3.4650 no 3_655
C(14) H(3) 3.2492 no 2_545
C(14) H(16) 3.3884 no 2_445
C(15) H(3) 3.0431 no 2_545
C(17) H(7) 3.2888 no 3_655
C(25) H(2) 3.4513 no 2_555
C(26) H(2) 3.3881 no 2_555
C(26) H(16) 3.4913 no 2_455
C(27) H(5) 3.3468 no 1_455
C(29) H(11) 3.3741 no 2_455
C(31) H(1) 3.3471 no 2_555
H(1) F(6) 3.0382 no 2_545
H(1) F(17) 2.8742 no 2_545
H(1) F(18) 2.7879 no 2_545
H(1) C(31) 3.3471 no 2_545
H(2) F(5) 3.5968 no 2_545
H(2) F(6) 3.3622 no 2_545
H(2) F(10) 2.9459 no 2_545
H(2) F(11) 3.2852 no 2_545
H(2) F(15) 3.5983 no 1_655
H(2) O(3) 2.8570 no 2_545
H(2) O(5) 2.6510 no 2_545
H(2) O(7) 3.3910 no 2_545
H(2) C(25) 3.4513 no 2_545
H(2) C(26) 3.3881 no 2_545
H(3) F(5) 3.4889 no 2_545
H(3) F(7) 3.4014 no 4_555
H(3) F(10) 2.9590 no 2_545
H(3) F(15) 3.5027 no 1_655
H(3) C(14) 3.2492 no 2_555
H(3) C(15) 3.0431 no 2_555
H(3) H(11) 2.9878 no 2_555
H(3) H(12) 2.5907 no 2_555
H(5) F(13) 2.6606 no 1_655
H(5) F(14) 3.2323 no 1_655
H(5) F(15) 3.4731 no 1_655
H(5) F(17) 2.9873 no 2_545
H(5) C(27) 3.3468 no 1_655
H(5) H(7) 3.4852 no 3_655
H(6) F(1) 2.7195 no 3_655
H(6) F(13) 3.4518 no 1_655
H(6) F(16) 3.5810 no 2_545
H(6) F(17) 2.8948 no 2_545
H(6) C(7) 3.4437 no 3_655
H(6) C(8) 3.1698 no 3_655
H(6) C(9) 3.4650 no 3_655
H(6) H(6) 3.3071 no 3_655
H(7) F(1) 2.8157 no 3_655
H(7) F(3) 2.6452 no 3_655
H(7) C(17) 3.2888 no 3_655
H(7) H(5) 3.4852 no 3_655
H(10) F(4) 2.9185 no 2_545
H(10) F(6) 3.2244 no 2_545
H(10) F(11) 3.2249 no 2_445
H(10) F(17) 3.1359 no 2_445
H(11) F(10) 2.4994 no 1_545
H(11) F(15) 2.9744 no 2_445
H(11) F(16) 3.5101 no 2_445
H(11) C(4) 3.5270 no 2_545
H(11) C(29) 3.3741 no 2_445
H(11) H(3) 2.9878 no 2_545
H(11) H(16) 2.5788 no 2_445
H(12) F(10) 2.7516 no 1_545
H(12) C(4) 3.5011 no 2_545
H(12) H(3) 2.5907 no 2_545
H(14) F(9) 3.3637 no 3_565
H(14) F(12) 3.3609 no 1_655
H(14) F(14) 2.8140 no 1_655
H(14) H(15) 3.4973 no 1_655
H(15) F(2) 2.9022 no 3_565
H(15) F(3) 3.3452 no 1_455
H(15) H(14) 3.4973 no 1_455
H(16) F(10) 2.9327 no 2_445
H(16) F(11) 3.5040 no 2_445
H(16) F(12) 3.3177 no 2_445
H(16) C(14) 3.3884 no 2_455
H(16) C(26) 3.4913 no 2_445
H(16) H(11) 2.5788 no 2_455

loop_
_geom_torsion_atom_site_label_1
_geom_torsion_atom_site_label_2
_geom_torsion_atom_site_label_3
_geom_torsion_atom_site_label_4
_geom_torsion
_geom_torsion_publ_flag
_geom_torsion_site_symmetry_1
_geom_torsion_site_symmetry_3
_geom_torsion_site_symmetry_4
O(2) Gd(1) O(3) C(20) -19.3(3) no . . .
O(3) Gd(1) O(2) C(18) 13.7(3) no . . .
O(2) Gd(1) O(4) C(23) -147.5(4) no . . .
O(4) Gd(1) O(2) C(18) 136.8(3) no . . .
O(2) Gd(1) O(5) C(25) 87.4(4) no . . .
O(5) Gd(1) O(2) C(18) 77.7(3) no . . .
O(2) Gd(1) O(6) C(28) 160.0(3) no . . .
O(6) Gd(1) O(2) C(18) 180.0(3) no . . .
O(2) Gd(1) O(7) C(30) -163.9(3) no . . .
O(7) Gd(1) O(2) C(18) -24.2(4) no . . .
O(2) Gd(1) N(1) C(1) -72.9(3) no . . .
O(2) Gd(1) N(1) C(5) 125.7(3) no . . .
N(1) Gd(1) O(2) C(18) -64.8(3) no . . .
O(3) Gd(1) O(4) C(23) -85.7(3) no . . .
O(4) Gd(1) O(3) C(20) -81.3(3) no . . .
O(3) Gd(1) O(5) C(25) 149.6(4) no . . .
O(5) Gd(1) O(3) C(20) -144.0(3) no . . .
O(3) Gd(1) O(6) C(28) -42.4(4) no . . .
O(6) Gd(1) O(3) C(20) 175.0(3) no . . .
O(3) Gd(1) O(7) C(30) 159.2(4) no . . .
O(7) Gd(1) O(3) C(20) 139.1(3) no . . .
O(3) Gd(1) N(1) C(1) -148.2(4) no . . .
O(3) Gd(1) N(1) C(5) 50.4(3) no . . .
N(1) Gd(1) O(3) C(20) 62.2(3) no . . .
O(4) Gd(1) O(5) C(25) 27.7(3) no . . .
O(5) Gd(1) O(4) C(23) -20.6(3) no . . .
O(4) Gd(1) O(6) C(28) -157.9(3) no . . .
O(6) Gd(1) O(4) C(23) 58.1(3) no . . .
O(4) Gd(1) O(7) C(30) 44.9(4) no . . .
O(7) Gd(1) O(4) C(23) 15.4(4) no . . .
O(4) Gd(1) N(1) C(1) -35.8(5) no . . .
O(4) Gd(1) N(1) C(5) 162.75(19) no . . .
N(1) Gd(1) O(4) C(23) 174.6(3) no . . .
O(5) Gd(1) O(6) C(28) -83.5(3) no . . .
O(6) Gd(1) O(5) C(25) -54.1(3) no . . .
O(5) Gd(1) O(7) C(30) 80.5(3) no . . .
O(7) Gd(1) O(5) C(25) -129.1(4) no . . .
O(5) Gd(1) N(1) C(1) 168.0(3) no . . .
O(5) Gd(1) N(1) C(5) 6.5(4) no . . .
N(1) Gd(1) O(5) C(25) -166.7(3) no . . .
O(6) Gd(1) O(7) C(30) 0.7(3) no . . .
O(7) Gd(1) O(6) C(28) -5.4(3) no . . .
O(6) Gd(1) N(1) C(1) 69.1(4) no . . .
O(6) Gd(1) N(1) C(5) -92.4(3) no . . .
N(1) Gd(1) O(6) C(28) 57.4(4) no . . .
O(7) Gd(1) N(1) C(1) 130.4(4) no . . .
O(7) Gd(1) N(1) C(5) -31.1(3) no . . .
N(1) Gd(1) O(7) C(30) -122.6(4) no . . .
N(2) Ni(1) N(3) O(1) -170.8(3) no . . .
N(2) Ni(1) N(3) C(11) -9.3(3) no . . .
N(3) Ni(1) N(2) C(6) -1.7(3) no . . .
N(3) Ni(1) N(2) C(10) -172.8(4) no . . .
N(2) Ni(1) N(3) O(1) -9.2(3) no . 3_555 3_555
N(2) Ni(1) N(3) C(11) -170.7(3) no . 3_555 3_555
N(3) Ni(1) N(2) C(6) 178.3(3) no 3_555 . .
N(3) Ni(1) N(2) C(10) 7.2(4) no 3_555 . .
N(2) Ni(1) N(4) C(12) 123.3(3) no . . .
N(2) Ni(1) N(4) C(16) -53.9(3) no . . .
N(4) Ni(1) N(2) C(6) -89.1(3) no . . .
N(4) Ni(1) N(2) C(10) 99.9(4) no . . .
N(2) Ni(1) N(4) C(12) 56.7(3) no . 3_555 3_555
N(2) Ni(1) N(4) C(16) -126.1(3) no . 3_555 3_555
N(4) Ni(1) N(2) C(6) 90.9(3) no 3_555 . .
N(4) Ni(1) N(2) C(10) -80.1(4) no 3_555 . .
N(2) Ni(1) N(3) O(1) 9.2(3) no 3_555 . .
N(2) Ni(1) N(3) C(11) 170.7(3) no 3_555 . .
N(3) Ni(1) N(2) C(6) -178.3(3) no . 3_555 3_555
N(3) Ni(1) N(2) C(10) -7.2(4) no . 3_555 3_555
N(2) Ni(1) N(3) O(1) 170.8(3) no 3_555 3_555 3_555
N(2) Ni(1) N(3) C(11) 9.3(3) no 3_555 3_555 3_555
N(3) Ni(1) N(2) C(6) 1.7(3) no 3_555 3_555 3_555
N(3) Ni(1) N(2) C(10) 172.8(4) no 3_555 3_555 3_555
N(2) Ni(1) N(4) C(12) -56.7(3) no 3_555 . .
N(2) Ni(1) N(4) C(16) 126.1(3) no 3_555 . .
N(4) Ni(1) N(2) C(6) -90.9(3) no . 3_555 3_555
N(4) Ni(1) N(2) C(10) 80.1(4) no . 3_555 3_555
N(2) Ni(1) N(4) C(12) -123.3(3) no 3_555 3_555 3_555
N(2) Ni(1) N(4) C(16) 53.9(3) no 3_555 3_555 3_555
N(4) Ni(1) N(2) C(6) 89.1(3) no 3_555 3_555 3_555
N(4) Ni(1) N(2) C(10) -99.9(4) no 3_555 3_555 3_555
N(3) Ni(1) N(4) C(12) 45.8(3) no . . .
N(3) Ni(1) N(4) C(16) -131.4(3) no . . .
N(4) Ni(1) N(3) O(1) -79.5(3) no . . .
N(4) Ni(1) N(3) C(11) 81.9(3) no . . .
N(3) Ni(1) N(4) C(12) 134.2(3) no . 3_555 3_555
N(3) Ni(1) N(4) C(16) -48.6(3) no . 3_555 3_555
N(4) Ni(1) N(3) O(1) 100.5(3) no 3_555 . .
N(4) Ni(1) N(3) C(11) -98.1(3) no 3_555 . .
N(3) Ni(1) N(4) C(12) -134.2(3) no 3_555 . .
N(3) Ni(1) N(4) C(16) 48.6(3) no 3_555 . .
N(4) Ni(1) N(3) O(1) -100.5(3) no . 3_555 3_555
N(4) Ni(1) N(3) C(11) 98.1(3) no . 3_555 3_555
N(3) Ni(1) N(4) C(12) -45.8(3) no 3_555 3_555 3_555
N(3) Ni(1) N(4) C(16) 131.4(3) no 3_555 3_555 3_555
N(4) Ni(1) N(3) O(1) 79.5(3) no 3_555 3_555 3_555
N(4) Ni(1) N(3) C(11) -81.9(3) no 3_555 3_555 3_555
Gd(1) O(2) C(18) C(17) 173.0(2) no . . .
Gd(1) O(2) C(18) C(19) -6.2(8) no . . .
Gd(1) O(3) C(20) C(19) 17.9(7) no . . .
Gd(1) O(3) C(20) C(21) -162.6(3) no . . .
Gd(1) O(4) C(23) C(22) -174.1(2) no . . .
Gd(1) O(4) C(23) C(24) 9.9(8) no . . .
Gd(1) O(5) C(25) C(24) -24.6(8) no . . .
Gd(1) O(5) C(25) C(26) 156.5(3) no . . .
Gd(1) O(6) C(28) C(27) -172.6(2) no . . .
Gd(1) O(6) C(28) C(29) 5.2(8) no . . .
Gd(1) O(7) C(30) C(29) 4.5(8) no . . .
Gd(1) O(7) C(30) C(31) -171.9(2) no . . .
Gd(1) N(1) C(1) C(2) -156.5(3) no . . .
Gd(1) N(1) C(1) C(11) 18.8(6) no . . .
Gd(1) N(1) C(5) C(4) 159.9(3) no . . .
C(1) N(1) C(5) C(4) -3.1(7) no . . .
C(5) N(1) C(1) C(2) 4.9(7) no . . .
C(5) N(1) C(1) C(11) -179.8(4) no . . .
Ni(1) N(2) C(6) C(7) -168.0(3) no . . .
Ni(1) N(2) C(6) C(11) 11.3(5) no . . .
Ni(1) N(2) C(10) C(9) 168.6(3) no . . .
C(6) N(2) C(10) C(9) -2.0(7) no . . .
C(10) N(2) C(6) C(7) 4.0(7) no . . .
C(10) N(2) C(6) C(11) -176.8(4) no . . .
Ni(1) N(3) C(11) C(1) -156.1(3) no . . .
Ni(1) N(3) C(11) C(6) 17.7(5) no . . .
O(1) N(3) C(11) C(1) 5.8(7) no . . .
O(1) N(3) C(11) C(6) 179.6(3) no . . .
Ni(1) N(4) C(12) C(13) -177.2(3) no . . .
Ni(1) N(4) C(16) C(15) 176.7(3) no . . .
C(12) N(4) C(16) C(15) -0.6(6) no . . .
C(16) N(4) C(12) C(13) 0.0(6) no . . .
N(1) C(1) C(2) C(3) -4.2(8) no . . .
N(1) C(1) C(11) N(3) -39.1(7) no . . .
N(1) C(1) C(11) C(6) 147.5(4) no . . .
C(2) C(1) C(11) N(3) 136.5(5) no . . .
C(2) C(1) C(11) C(6) -36.9(7) no . . .
C(11) C(1) C(2) C(3) -179.7(4) no . . .
C(1) C(2) C(3) C(4) 1.5(8) no . . .
C(2) C(3) C(4) C(5) 0.2(8) no . . .
C(3) C(4) C(5) N(1) 0.7(8) no . . .
N(2) C(6) C(7) C(8) -3.3(7) no . . .
N(2) C(6) C(11) N(3) -19.2(6) no . . .
N(2) C(6) C(11) C(1) 154.9(4) no . . .
C(7) C(6) C(11) N(3) 160.0(4) no . . .
C(7) C(6) C(11) C(1) -25.9(7) no . . .
C(11) C(6) C(7) C(8) 177.5(4) no . . .
C(6) C(7) C(8) C(9) 0.6(7) no . . .
C(7) C(8) C(9) C(10) 1.3(7) no . . .
C(8) C(9) C(10) N(2) -0.7(8) no . . .
N(4) C(12) C(13) C(14) 0.4(7) no . . .
C(12) C(13) C(14) C(15) -0.3(8) no . . .
C(13) C(14) C(15) C(16) -0.3(8) no . . .
C(14) C(15) C(16) N(4) 0.7(8) no . . .
F(1) C(17) C(18) O(2) -53.2(6) no . . .
F(1) C(17) C(18) C(19) 126.1(4) no . . .
F(2) C(17) C(18) O(2) 66.2(6) no . . .
F(2) C(17) C(18) C(19) -114.5(5) no . . .
F(3) C(17) C(18) O(2) -173.8(4) no . . .
F(3) C(17) C(18) C(19) 5.5(6) no . . .
O(2) C(18) C(19) C(20) -5.7(8) no . . .
C(17) C(18) C(19) C(20) 175.2(4) no . . .
C(18) C(19) C(20) O(3) -0.4(8) no . . .
C(18) C(19) C(20) C(21) -179.8(4) no . . .
O(3) C(20) C(21) F(4) 152.1(5) no . . .
O(3) C(20) C(21) F(5) -85.1(6) no . . .
O(3) C(20) C(21) F(6) 32.4(6) no . . .
C(19) C(20) C(21) F(4) -28.4(7) no . . .
C(19) C(20) C(21) F(5) 94.4(6) no . . .
C(19) C(20) C(21) F(6) -148.1(5) no . . .
F(7) C(22) C(23) O(4) -76.3(6) no . . .
F(7) C(22) C(23) C(24) 100.2(6) no . . .
F(8) C(22) C(23) O(4) 42.0(7) no . . .
F(8) C(22) C(23) C(24) -141.6(5) no . . .
F(9) C(22) C(23) O(4) 164.4(4) no . . .
F(9) C(22) C(23) C(24) -19.1(7) no . . .
O(4) C(23) C(24) C(25) 8.3(9) no . . .
C(22) C(23) C(24) C(25) -167.6(5) no . . .
C(23) C(24) C(25) O(5) -0.9(8) no . . .
C(23) C(24) C(25) C(26) 177.9(4) no . . .
O(5) C(25) C(26) F(10) 70.6(5) no . . .
O(5) C(25) C(26) F(11) -49.1(6) no . . .
O(5) C(25) C(26) F(12) -170.2(4) no . . .
C(24) C(25) C(26) F(10) -108.4(5) no . . .
C(24) C(25) C(26) F(11) 131.9(5) no . . .
C(24) C(25) C(26) F(12) 10.8(7) no . . .
F(13) C(27) C(28) O(6) 73.1(6) no . . .
F(13) C(27) C(28) C(29) -105.0(5) no . . .
F(14) C(27) C(28) O(6) -46.0(6) no . . .
F(14) C(27) C(28) C(29) 136.0(4) no . . .
F(15) C(27) C(28) O(6) -167.6(4) no . . .
F(15) C(27) C(28) C(29) 14.4(7) no . . .
O(6) C(28) C(29) C(30) 1.7(8) no . . .
C(27) C(28) C(29) C(30) 179.4(4) no . . .
C(28) C(29) C(30) O(7) -6.7(8) no . . .
C(28) C(29) C(30) C(31) 169.7(4) no . . .
O(7) C(30) C(31) F(16) -149.6(5) no . . .
O(7) C(30) C(31) F(17) 92.3(5) no . . .
O(7) C(30) C(31) F(18) -25.4(6) no . . .
C(29) C(30) C(31) F(16) 33.6(7) no . . .
C(29) C(30) C(31) F(17) -84.5(6) no . . .
C(29) C(30) C(31) F(18) 157.8(5) no . . .
